data_4348493
loop_
_publ_author_name
'Martin, Nicolas P.'
'Falaise, Cl\'ement'
'Volkringer, Christophe'
'Henry, Natacha'
'Farger, Pierre'
'Falk, Camille'
'Delahaye, Emilie'
'Rabu, Pierre'
'Loiseau, Thierry'

_publ_section_title
;
 Hydrothermal Crystallization of Uranyl Coordination Polymers Involving an
 Imidazolium Dicarboxylate Ligand: Effect of pH on the Nuclearity of
 Uranyl-Centered Subunits.
;
_journal_issue 17
_journal_name_full 'Inorganic chemistry'
_journal_page_first 8697
_journal_page_last 8705
_journal_paper_doi 10.1021/acs.inorgchem.6b01232
_journal_volume 55
_journal_year 2016
_chemical_formula_moiety '3(U1 O2 2+)(O1 2-)3(O1 H1 1-)(C7 N2 H7 O4 1-) , 2(H2 O1)'
_chemical_formula_sum 'C7 H7 N2 O16 U3'
_chemical_formula_weight 1089.24
_space_group_crystal_system monoclinic
_space_group_IT_number 15
_space_group_name_Hall '-C 2yc'
_space_group_name_H-M_alt 'C 1 2/c 1'
_atom_sites_solution_hydrogens geom
_atom_sites_solution_primary iterative
_audit_creation_date 2016-01-20
_audit_creation_method
;
Olex2 1.2
(compiled 2015.01.26 svn.r3150 for OlexSys, GUI svn.r4998)
;
_cell_angle_alpha 90
_cell_angle_beta 101.723(5)
_cell_angle_gamma 90
_cell_formula_units_Z 8
_cell_length_a 19.761(2)
_cell_length_b 12.5678(11)
_cell_length_c 15.5142(15)
_cell_measurement_reflns_used 8612
_cell_measurement_temperature 299.37
_cell_measurement_theta_max 25.843
_cell_measurement_theta_min 2.682
_cell_volume 3772.6(6)
_computing_cell_refinement 'SAINT v8.34A (Bruker, 2013)'
_computing_data_reduction 'SAINT v8.34A (Bruker, 2013)'
_computing_molecular_graphics 'Olex2 (Dolomanov et al., 2009)'
_computing_publication_material 'Olex2 (Dolomanov et al., 2009)'
_computing_structure_refinement 'XL (Sheldrick, 2008)'
_computing_structure_solution 'olex2.solve (Bourhis et al., 2015)'
_diffrn_ambient_temperature 299.37
_diffrn_detector 'Bruker APEX2 area detector'
_diffrn_detector_area_resol_mean 7.9
_diffrn_detector_type 'CCD area detector'
_diffrn_measured_fraction_theta_full 1.000
_diffrn_measured_fraction_theta_max 0.983
_diffrn_measurement_device 'three-circle diffractometer'
_diffrn_measurement_device_type 'Bruker APEX-II CCD'
_diffrn_measurement_method '\f and \w scans'
_diffrn_radiation_monochromator 'mirror optics'
_diffrn_radiation_probe x-ray
_diffrn_radiation_type MoK\a
_diffrn_radiation_wavelength 0.71073
_diffrn_reflns_av_R_equivalents 0.0835
_diffrn_reflns_av_unetI/netI 0.0376
_diffrn_reflns_Laue_measured_fraction_full 1.000
_diffrn_reflns_Laue_measured_fraction_max 0.983
_diffrn_reflns_limit_h_max 24
_diffrn_reflns_limit_h_min -24
_diffrn_reflns_limit_k_max 15
_diffrn_reflns_limit_k_min -15
_diffrn_reflns_limit_l_max 19
_diffrn_reflns_limit_l_min -19
_diffrn_reflns_number 59486
_diffrn_reflns_point_group_measured_fraction_full 1.000
_diffrn_reflns_point_group_measured_fraction_max 0.983
_diffrn_reflns_theta_full 25.242
_diffrn_reflns_theta_max 26.620
_diffrn_reflns_theta_min 1.932
_diffrn_source 'microfocus sealed X-ray tube'
_diffrn_source_type 'Incoatec I\ms'
_diffrn_standards_number 0
_exptl_absorpt_coefficient_mu 25.773
_exptl_absorpt_correction_T_max 0.7454
_exptl_absorpt_correction_T_min 0.4939
_exptl_absorpt_correction_type multi-scan
_exptl_absorpt_process_details
;
SADABS-2014/5 (Bruker,2014/5) was used for absorption correction.
wR2(int) was 0.1114 before and 0.0772 after correction.
The Ratio of minimum to maximum transmission is 0.6626.
The \l/2 correction factor is 0.00150.
;
_exptl_crystal_colour yellow
_exptl_crystal_colour_primary yellow
_exptl_crystal_density_diffrn 3.835
_exptl_crystal_description needle
_exptl_crystal_F_000 3736
_exptl_crystal_size_max 0.116
_exptl_crystal_size_mid 0.101
_exptl_crystal_size_min 0.028
_refine_diff_density_max 1.785
_refine_diff_density_min -1.215
_refine_diff_density_rms 0.256
_refine_ls_extinction_method none
_refine_ls_goodness_of_fit_ref 1.053
_refine_ls_hydrogen_treatment constr
_refine_ls_matrix_type full
_refine_ls_number_parameters 243
_refine_ls_number_reflns 3903
_refine_ls_number_restraints 0
_refine_ls_restrained_S_all 1.053
_refine_ls_R_factor_all 0.0435
_refine_ls_R_factor_gt 0.0276
_refine_ls_shift/su_max 0.001
_refine_ls_shift/su_mean 0.000
_refine_ls_structure_factor_coef Fsqd
_refine_ls_weighting_details 'w=1/[\s^2^(Fo^2^)+(0.0250P)^2^+31.0970P] where P=(Fo^2^+2Fc^2^)/3'
_refine_ls_weighting_scheme calc
_refine_ls_wR_factor_gt 0.0567
_refine_ls_wR_factor_ref 0.0622
_reflns_Friedel_coverage 0.000
_reflns_number_gt 3141
_reflns_number_total 3903
_reflns_threshold_expression 'I > 2\s(I)'
_cod_data_source_file ic6b01232_si_004.cif
_cod_data_source_block monoc2c
_cod_original_cell_volume 3772.7(6)
_cod_database_code 4348493
_shelx_space_group_comment
;
The symmetry employed for this shelxl refinement is uniquely defined
by the following loop, which should always be used as a source of
symmetry information in preference to the above space-group names.
They are only intended as comments.
;
_olex2_refinement_description
;
1. Fixed Uiso
 At 1.2 times of:
  All C(H) groups, All C(H,H) groups
2.a Secondary CH2 refined with riding coordinates:
 C8(H8A,H8B), C6(H6A,H6B)
2.b Aromatic/amide H refined with riding coordinates:
 C5(H5), C2(H2), C3(H3)
 Thermal parameters of the two water molecules O1W and O2W are large,
 probably due to their positions within voids of the structure. This may
 reflect a slight disordered situation for them. Moreover, a Alert A is 
 related to short inter-atomic distances (2.46 &#x0081;) between these two
 water molecules.
;
_shelx_shelxl_version_number 2014/7
_olex2_submission_special_instructions 'No special instructions were received'

loop_
_space_group_symop_operation_xyz
'x, y, z'
'-x, y, -z+1/2'
'x+1/2, y+1/2, z'
'-x+1/2, y+1/2, -z+1/2'
'-x, -y, -z'
'x, -y, z-1/2'
'-x+1/2, -y+1/2, -z'
'x+1/2, -y+1/2, z-1/2'

loop_
_atom_site_label
_atom_site_type_symbol
_atom_site_fract_x
_atom_site_fract_y
_atom_site_fract_z
_atom_site_U_iso_or_equiv
_atom_site_adp_type
_atom_site_occupancy
_atom_site_site_symmetry_order
_atom_site_calc_flag
_atom_site_refinement_flags_posn
U1 U 0.27461(2) 0.81601(2) 0.35150(2) 0.01862(9) Uani 1 1 d .
U2 U 0.31090(2) 0.52398(2) 0.33436(2) 0.02053(9) Uani 1 1 d .
U3 U 0.18236(2) 0.66996(2) 0.14474(2) 0.02202(9) Uani 1 1 d .
O12 O 0.3408(3) 0.8397(4) 0.2919(4) 0.0289(14) Uani 1 1 d .
O22 O 0.3856(3) 0.5606(5) 0.2939(4) 0.0346(15) Uani 1 1 d .
O21 O 0.2386(3) 0.4777(5) 0.3743(4) 0.0350(15) Uani 1 1 d .
O11 O 0.2063(3) 0.8058(5) 0.4106(4) 0.0325(15) Uani 1 1 d .
O1 O 0.2479(3) 0.6653(4) 0.2764(4) 0.0298(15) Uani 1 1 d .
O31 O 0.1104(3) 0.6247(5) 0.1881(4) 0.0364(16) Uani 1 1 d .
O32 O 0.2517(3) 0.7145(5) 0.0979(4) 0.0362(16) Uani 1 1 d .
O2H O 0.1791(3) 0.8433(4) 0.2179(3) 0.0211(13) Uani 1 1 d .
O1H O 0.3350(3) 0.6708(4) 0.4285(3) 0.0246(13) Uani 1 1 d .
N4 N 0.4402(3) 1.0791(5) 0.6317(4) 0.0237(16) Uani 1 1 d .
N1 N 0.4452(4) 0.2502(5) 0.6283(4) 0.0286(17) Uani 1 1 d .
C9 C 0.3684(4) 0.9711(6) 0.5168(5) 0.0252(19) Uani 1 1 d .
C8 C 0.4099(5) 0.9734(6) 0.6095(5) 0.027(2) Uani 1 1 d .
H8A H 0.3803 0.9552 0.6501 0.032 Uiso 1 1 calc R
H8B H 0.4465 0.9208 0.6157 0.032 Uiso 1 1 calc R
C5 C 0.4032(5) 0.1685(6) 0.6257(5) 0.027(2) Uani 1 1 d .
H5 H 0.3556 0.1724 0.6207 0.032 Uiso 1 1 calc R
C6 C 0.4225(5) 0.3573(7) 0.6020(6) 0.037(2) Uani 1 1 d .
H6A H 0.4607 0.4064 0.6195 0.044 Uiso 1 1 calc R
H6B H 0.3859 0.3780 0.6318 0.044 Uiso 1 1 calc R
O72 O 0.3930(3) 0.2805(5) 0.4592(4) 0.0384(17) Uani 1 1 d .
O71 O 0.3784(4) 0.4547(5) 0.4718(4) 0.049(2) Uani 1 1 d .
C7 C 0.3960(5) 0.3645(7) 0.5020(6) 0.032(2) Uani 1 1 d .
C2 C 0.5121(5) 0.2137(7) 0.6358(7) 0.040(2) Uani 1 1 d .
H2 H 0.5518 0.2542 0.6379 0.048 Uiso 1 1 calc R
O91 O 0.3467(4) 0.8827(5) 0.4866(4) 0.0449(19) Uani 1 1 d .
O92 O 0.3593(4) 1.0570(5) 0.4748(4) 0.049(2) Uani 1 1 d .
C3 C 0.5075(5) 0.1058(8) 0.6396(6) 0.038(2) Uani 1 1 d .
H3 H 0.5444 0.0585 0.6465 0.045 Uiso 1 1 calc R
O3H O 0.2470(3) 1.0029(4) 0.3299(3) 0.0236(13) Uani 1 1 d .
O1W O 0.0641(8) 0.8441(10) 0.2908(10) 0.161(6) Uiso 1 1 d .
O2W O 0.0396(12) 0.8018(16) 0.4361(14) 0.254(10) Uiso 1 1 d .

loop_
_atom_site_aniso_label
_atom_site_aniso_U_11
_atom_site_aniso_U_22
_atom_site_aniso_U_33
_atom_site_aniso_U_23
_atom_site_aniso_U_13
_atom_site_aniso_U_12
U1 0.02625(18) 0.01059(15) 0.01685(17) -0.00024(11) -0.00078(13) -0.00007(12)
U2 0.02824(18) 0.01056(15) 0.02018(17) -0.00010(12) -0.00124(13) 0.00091(12)
U3 0.03262(19) 0.01240(15) 0.01709(17) 0.00037(12) -0.00425(14) -0.00208(12)
O12 0.026(3) 0.030(3) 0.029(3) 0.000(3) 0.002(3) 0.002(3)
O22 0.033(4) 0.027(3) 0.046(4) -0.002(3) 0.014(3) -0.004(3)
O21 0.035(4) 0.030(3) 0.042(4) -0.001(3) 0.013(3) 0.000(3)
O11 0.043(4) 0.030(3) 0.025(3) 0.001(3) 0.007(3) 0.000(3)
O1 0.046(4) 0.016(3) 0.018(3) 0.000(2) -0.014(3) 0.007(3)
O31 0.043(4) 0.027(3) 0.036(4) 0.005(3) 0.000(3) -0.008(3)
O32 0.046(4) 0.027(3) 0.036(4) 0.006(3) 0.009(3) 0.003(3)
O2H 0.030(3) 0.010(3) 0.018(3) -0.002(2) -0.009(2) -0.002(2)
O1H 0.038(4) 0.011(3) 0.020(3) -0.003(2) -0.005(3) 0.005(2)
N4 0.028(4) 0.022(4) 0.018(4) -0.001(3) -0.004(3) 0.001(3)
N1 0.044(5) 0.015(4) 0.021(4) -0.001(3) -0.007(3) 0.002(3)
C9 0.030(5) 0.021(5) 0.021(5) -0.001(4) -0.003(4) -0.002(4)
C8 0.035(5) 0.021(4) 0.022(5) 0.006(4) 0.003(4) -0.002(4)
C5 0.027(5) 0.033(5) 0.019(5) -0.002(4) 0.001(4) 0.002(4)
C6 0.046(6) 0.021(5) 0.033(5) -0.005(4) -0.015(5) 0.008(4)
O72 0.058(5) 0.023(3) 0.026(3) -0.006(3) -0.010(3) -0.001(3)
O71 0.073(5) 0.020(3) 0.041(4) 0.005(3) -0.017(4) 0.007(3)
C7 0.026(5) 0.028(5) 0.038(6) 0.006(4) -0.004(4) 0.006(4)
C2 0.020(5) 0.036(5) 0.059(7) 0.005(5) -0.004(5) -0.001(4)
O91 0.074(5) 0.017(3) 0.031(4) -0.002(3) -0.017(4) -0.006(3)
O92 0.077(5) 0.023(3) 0.032(4) 0.011(3) -0.026(4) -0.014(3)
C3 0.018(5) 0.039(6) 0.051(6) 0.005(5) -0.004(4) 0.003(4)
O3H 0.034(3) 0.009(3) 0.023(3) -0.001(2) -0.004(3) -0.005(2)

loop_
_atom_type_symbol
_atom_type_description
_atom_type_scat_dispersion_real
_atom_type_scat_dispersion_imag
_atom_type_scat_source
C C 0.0033 0.0016 'International Tables Vol C Tables 4.2.6.8 and 6.1.1.4'
H H 0.0000 0.0000 'International Tables Vol C Tables 4.2.6.8 and 6.1.1.4'
N N 0.0061 0.0033 'International Tables Vol C Tables 4.2.6.8 and 6.1.1.4'
O O 0.0106 0.0060 'International Tables Vol C Tables 4.2.6.8 and 6.1.1.4'
U U -9.6767 9.6646 'International Tables Vol C Tables 4.2.6.8 and 6.1.1.4'

loop_
_geom_angle_atom_site_label_1
_geom_angle_atom_site_label_2
_geom_angle_atom_site_label_3
_geom_angle
_geom_angle_site_symmetry_1
_geom_angle_site_symmetry_3
U2 U1 U2 130.184(9) . 4
U2 U1 U3 62.423(8) . .
U3 U1 U2 69.479(10) . 4
O12 U1 U2 76.27(18) . 4
O12 U1 U2 87.45(17) . .
O12 U1 U3 85.38(18) . .
O12 U1 O11 174.4(3) . .
O12 U1 O1 89.5(2) . .
O12 U1 O2H 93.3(2) . .
O12 U1 O1H 92.5(2) . .
O12 U1 O91 91.5(3) . .
O12 U1 O3H 86.2(2) . .
O11 U1 U2 99.46(19) . 4
O11 U1 U2 98.14(18) . .
O11 U1 U3 96.62(19) . .
O11 U1 O1 94.8(3) . .
O11 U1 O2H 85.1(2) . .
O11 U1 O1H 92.4(2) . .
O11 U1 O91 87.4(3) . .
O11 U1 O3H 88.1(2) . .
O1 U1 U2 99.09(13) . 4
O1 U1 U2 33.08(13) . .
O1 U1 U3 29.75(13) . .
O1 U1 O2H 68.23(17) . .
O1 U1 O1H 69.51(18) . .
O1 U1 O91 141.1(2) . .
O1 U1 O3H 136.84(18) . .
O2H U1 U2 35.41(11) . 4
O2H U1 U2 101.31(11) . .
O2H U1 U3 39.42(11) . .
O1H U1 U2 164.33(13) . 4
O1H U1 U2 36.77(12) . .
O1H U1 U3 99.13(12) . .
O1H U1 O2H 137.26(16) . .
O1H U1 O91 71.58(19) . .
O1H U1 O3H 153.52(17) . .
O91 U1 U2 108.11(14) . .
O91 U1 U2 118.90(14) . 4
O91 U1 U3 170.10(15) . .
O91 U1 O2H 150.37(18) . .
O3H U1 U2 168.22(13) . .
O3H U1 U2 38.35(12) . 4
O3H U1 U3 107.11(12) . .
O3H U1 O2H 69.17(16) . .
O3H U1 O91 82.01(19) . .
U1 U2 U1 129.034(10) . 4_545
U1 U2 U3 59.567(8) . .
U3 U2 U1 69.601(10) . 4_545
O22 U2 U1 87.52(19) . .
O22 U2 U1 100.02(19) . 4_545
O22 U2 U3 94.1(2) . .
O22 U2 O1 95.0(3) . .
O22 U2 O2H 89.6(2) . 4_545
O22 U2 O1H 86.5(2) . .
O22 U2 O71 93.1(3) . .
O22 U2 O3H 84.9(2) . 4_545
O21 U2 U1 77.6(2) . 4_545
O21 U2 U1 96.71(19) . .
O21 U2 U3 88.3(2) . .
O21 U2 O22 175.8(3) . .
O21 U2 O1 88.8(3) . .
O21 U2 O2H 86.4(2) . 4_545
O21 U2 O1H 96.7(2) . .
O21 U2 O71 85.0(3) . .
O21 U2 O3H 94.9(2) . 4_545
O1 U2 U1 32.77(13) . .
O1 U2 U1 96.28(13) . 4_545
O1 U2 U3 27.22(13) . .
O1 U2 O2H 132.83(18) . 4_545
O1 U2 O1H 69.69(18) . .
O1 U2 O71 142.5(2) . .
O1 U2 O3H 65.73(17) . 4_545
O2H U2 U1 164.67(12) 4_545 .
O2H U2 U1 37.00(12) 4_545 4_545
O2H U2 U3 105.68(12) 4_545 .
O2H U2 O71 83.74(18) 4_545 .
O2H U2 O3H 68.00(16) 4_545 4_545
O1H U2 U1 37.25(13) . .
O1H U2 U1 165.14(13) . 4_545
O1H U2 U3 96.76(13) . .
O1H U2 O2H 157.45(18) . 4_545
O1H U2 O71 74.33(19) . .
O1H U2 O3H 133.52(16) . 4_545
O71 U2 U1 111.45(14) . .
O71 U2 U1 118.25(14) . 4_545
O71 U2 U3 168.12(17) . .
O71 U2 O3H 151.66(18) . 4_545
O3H U2 U1 35.49(11) 4_545 4_545
O3H U2 U1 96.73(10) 4_545 .
O3H U2 U3 38.82(11) 4_545 .
U1 U3 U2 58.010(9) . .
O1 U3 U1 30.41(13) . .
O1 U3 U2 28.06(13) . .
O1 U3 O2H 70.08(18) . .
O1 U3 O72 144.26(19) . 4
O1 U3 O92 140.2(2) . 4_545
O1 U3 O3H 68.00(18) . 4_545
O31 U3 U1 96.72(19) . .
O31 U3 U2 90.70(19) . .
O31 U3 O1 90.3(3) . .
O31 U3 O2H 90.6(2) . .
O31 U3 O72 90.3(3) . 4
O31 U3 O92 85.8(3) . 4_545
O31 U3 O3H 97.8(2) . 4_545
O32 U3 U1 85.2(2) . .
O32 U3 U2 91.1(2) . .
O32 U3 O1 91.8(3) . .
O32 U3 O31 177.9(3) . .
O32 U3 O2H 90.3(2) . .
O32 U3 O72 88.1(3) . 4
O32 U3 O92 92.5(3) . 4_545
O32 U3 O3H 82.9(2) . 4_545
O2H U3 U1 40.64(12) . .
O2H U3 U2 98.13(12) . .
O2H U3 O3H 137.22(17) . 4_545
O72 U3 U1 114.25(14) 4 .
O72 U3 U2 172.26(14) 4 .
O72 U3 O2H 74.18(18) 4 .
O72 U3 O3H 147.01(19) 4 4_545
O92 U3 U1 169.83(15) 4_545 .
O92 U3 U2 112.24(14) 4_545 .
O92 U3 O2H 149.43(19) 4_545 .
O92 U3 O72 75.5(2) 4_545 4
O92 U3 O3H 73.28(19) 4_545 4_545
O3H U3 U1 96.60(12) 4_545 .
O3H U3 U2 40.26(12) 4_545 .
U1 O1 U2 114.2(2) . .
U3 O1 U1 119.8(2) . .
U3 O1 U2 124.7(2) . .
U2 O2H U1 107.59(18) 4 .
U2 O2H U3 131.3(2) 4 .
U3 O2H U1 99.93(17) . .
U2 O1H U1 106.0(2) . .
C5 N4 C8 123.6(7) 1_565 .
C5 N4 C3 108.2(7) 1_565 1_565
C3 N4 C8 126.3(7) 1_565 .
C5 N1 C6 124.0(8) . .
C5 N1 C2 109.2(7) . .
C2 N1 C6 124.6(8) . .
O91 C9 C8 117.1(7) . .
O91 C9 O92 124.7(8) . .
O92 C9 C8 118.2(7) . .
N4 C8 C9 111.0(6) . .
N4 C8 H8A 109.4 . .
N4 C8 H8B 109.4 . .
C9 C8 H8A 109.4 . .
C9 C8 H8B 109.4 . .
H8A C8 H8B 108.0 . .
N4 C5 H5 125.6 1_545 .
N1 C5 N4 108.8(8) . 1_545
N1 C5 H5 125.6 . .
N1 C6 H6A 109.4 . .
N1 C6 H6B 109.4 . .
N1 C6 C7 111.2(7) . .
H6A C6 H6B 108.0 . .
C7 C6 H6A 109.4 . .
C7 C6 H6B 109.4 . .
C7 O72 U3 143.7(6) . 4_545
C7 O71 U2 135.6(6) . .
O72 C7 C6 117.3(7) . .
O72 C7 O71 126.3(9) . .
O71 C7 C6 116.4(8) . .
N1 C2 H2 127.3 . .
C3 C2 N1 105.3(8) . .
C3 C2 H2 127.3 . .
C9 O91 U1 136.7(5) . .
C9 O92 U3 157.0(6) . 4
N4 C3 C2 108.4(8) 1_545 .
N4 C3 H3 125.8 1_545 .
C2 C3 H3 125.8 . .
U1 O3H U2 106.16(18) . 4
U1 O3H U3 133.5(2) . 4
U3 O3H U2 100.92(18) 4 4

loop_
_geom_bond_atom_site_label_1
_geom_bond_atom_site_label_2
_geom_bond_distance
_geom_bond_site_symmetry_2
U1 U2 3.7593(5) .
U1 U2 4.0026(5) 4
U1 U3 3.8217(5) .
U1 O12 1.773(6) .
U1 O11 1.782(6) .
U1 O1 2.230(5) .
U1 O2H 2.527(5) .
U1 O1H 2.367(5) .
U1 O91 2.431(6) .
U1 O3H 2.419(5) .
U2 U1 4.0027(5) 4_545
U2 U3 3.9288(5) .
U2 O22 1.779(6) .
U2 O21 1.767(6) .
U2 O1 2.248(5) .
U2 O2H 2.433(5) 4_545
U2 O1H 2.341(5) .
U2 O71 2.435(6) .
U2 O3H 2.586(5) 4_545
U3 O1 2.186(5) .
U3 O31 1.785(6) .
U3 O32 1.768(6) .
U3 O2H 2.464(5) .
U3 O72 2.403(6) 4
U3 O92 2.348(6) 4_545
U3 O3H 2.508(5) 4_545
O2H U2 2.433(5) 4
N4 C8 1.469(10) .
N4 C5 1.333(10) 1_565
N4 C3 1.353(11) 1_565
N1 C5 1.316(10) .
N1 C6 1.451(10) .
N1 C2 1.382(11) .
C9 C8 1.504(11) .
C9 O91 1.247(9) .
C9 O92 1.255(9) .
C8 H8A 0.9700 .
C8 H8B 0.9700 .
C5 N4 1.333(10) 1_545
C5 H5 0.9300 .
C6 H6A 0.9700 .
C6 H6B 0.9700 .
C6 C7 1.536(12) .
O72 U3 2.403(6) 4_545
O72 C7 1.243(10) .
O71 C7 1.248(10) .
C2 H2 0.9300 .
C2 C3 1.361(13) .
O92 U3 2.348(6) 4
C3 N4 1.353(11) 1_545
C3 H3 0.9300 .
O3H U2 2.586(5) 4
O3H U3 2.508(5) 4

loop_
_geom_torsion_atom_site_label_1
_geom_torsion_atom_site_label_2
_geom_torsion_atom_site_label_3
_geom_torsion_atom_site_label_4
_geom_torsion
_geom_torsion_site_symmetry_1
_geom_torsion_site_symmetry_4
U2 O71 C7 C6 -163.8(7) . .
U2 O71 C7 O72 15.0(17) . .
U3 O72 C7 C6 126.4(9) 4_545 .
U3 O72 C7 O71 -52.4(17) 4_545 .
N1 C6 C7 O72 4.6(13) . .
N1 C6 C7 O71 -176.5(9) . .
N1 C2 C3 N4 1.9(11) . 1_545
C8 C9 O91 U1 176.3(6) . .
C8 C9 O92 U3 -178.8(13) . 4
C5 N4 C8 C9 56.2(10) 1_565 .
C5 N1 C6 C7 -69.6(11) . .
C5 N1 C2 C3 -1.3(11) . .
C6 N1 C5 N4 164.0(7) . 1_545
C6 N1 C2 C3 -165.0(8) . .
C2 N1 C5 N4 0.2(10) . 1_545
C2 N1 C6 C7 91.8(10) . .
O91 C9 C8 N4 171.8(8) . .
O91 C9 O92 U3 3(2) . 4
O92 C9 C8 N4 -6.6(12) . .
O92 C9 O91 U1 -5.4(16) . .
C3 N4 C8 C9 -106.6(9) 1_565 .
